data_7024503
loop_
_publ_author_name
'Sun, Chuan-Fu'
'Hu, Chun-Li'
'Kong, Fang'
'Yang, Bing-Ping'
'Mao, Jiang-Gao'

_publ_section_title
;
 Syntheses and crystal structures of four new silver(I) iodates with
 d(0)-transition metal cations.
;
_journal_issue 6
_journal_name_full 'Dalton transactions (Cambridge, England : 2003)'
_journal_page_first 1473
_journal_page_last 1479
_journal_paper_doi 10.1039/b917907k
_journal_volume 39
_journal_year 2010
_chemical_formula_moiety 'Ag2 I6 O18 Ti'
_chemical_formula_sum 'Ag2 I6 O18 Ti'
_chemical_formula_weight 1313.01
_chemical_name_systematic
;
?
;
_space_group_IT_number 148
_symmetry_cell_setting trigonal
_symmetry_space_group_name_Hall '-R 3'
_symmetry_space_group_name_H-M 'R -3 :H'
_atom_sites_solution_hydrogens none
_atom_sites_solution_primary direct
_atom_sites_solution_secondary difmap
_audit_creation_method SHELXL-97
_cell_angle_alpha 90.00
_cell_angle_beta 90.00
_cell_angle_gamma 120.00
_cell_formula_units_Z 3
_cell_length_a 10.9332(7)
_cell_length_b 10.9332(7)
_cell_length_c 11.2807(11)
_cell_measurement_reflns_used 1074
_cell_measurement_temperature 293(2)
_cell_measurement_theta_max 27.4449
_cell_measurement_theta_min 2.8085
_cell_volume 1167.78(16)
_computing_cell_refinement 'CrystalClear (Rigaku Inc., 2007)'
_computing_data_collection 'CrystalClear (Rigaku Inc., 2007)'
_computing_data_reduction 'CrystalClear (Rigaku Inc., 2007)'
_computing_structure_refinement 'SHELXL-97 (Sheldrick, 1997)'
_computing_structure_solution 'SHELXS-97 (Sheldrick, 1990)'
_diffrn_ambient_temperature 293(2)
_diffrn_detector_area_resol_mean 13.6612
_diffrn_measured_fraction_theta_full 0.998
_diffrn_measured_fraction_theta_max 0.998
_diffrn_measurement_device_type Mercury2
_diffrn_measurement_method CCD_Profile_fitting
_diffrn_radiation_monochromator graphite
_diffrn_radiation_source 'fine-focus sealed tube'
_diffrn_radiation_type MoK\a
_diffrn_radiation_wavelength 0.71073
_diffrn_reflns_av_R_equivalents 0.0261
_diffrn_reflns_av_sigmaI/netI 0.0157
_diffrn_reflns_limit_h_max 12
_diffrn_reflns_limit_h_min -14
_diffrn_reflns_limit_k_max 14
_diffrn_reflns_limit_k_min -14
_diffrn_reflns_limit_l_max 14
_diffrn_reflns_limit_l_min -14
_diffrn_reflns_number 2980
_diffrn_reflns_theta_full 27.47
_diffrn_reflns_theta_max 27.47
_diffrn_reflns_theta_min 2.81
_exptl_absorpt_coefficient_mu 14.989
_exptl_absorpt_correction_T_max 0.407
_exptl_absorpt_correction_T_min 0.247
_exptl_absorpt_correction_type multi-scan
_exptl_absorpt_process_details CrystalClear
_exptl_crystal_colour Colorless
_exptl_crystal_density_diffrn 5.601
_exptl_crystal_density_method 'not measured'
_exptl_crystal_description Prism
_exptl_crystal_F_000 1734.0
_exptl_crystal_size_max 0.10
_exptl_crystal_size_mid 0.08
_exptl_crystal_size_min 0.06
_refine_diff_density_max 2.503
_refine_diff_density_min -1.907
_refine_diff_density_rms 0.209
_refine_ls_extinction_coef 0.00082(8)
_refine_ls_extinction_expression Fc^*^=kFc[1+0.001xFc^2^\l^3^/sin(2\q)]^-1/4^
_refine_ls_extinction_method SHELXL
_refine_ls_goodness_of_fit_ref 1.052
_refine_ls_hydrogen_treatment none
_refine_ls_matrix_type full
_refine_ls_number_parameters 43
_refine_ls_number_reflns 603
_refine_ls_number_restraints 0
_refine_ls_restrained_S_all 1.052
_refine_ls_R_factor_all 0.0229
_refine_ls_R_factor_gt 0.0210
_refine_ls_shift/su_max 0.000
_refine_ls_shift/su_mean 0.000
_refine_ls_structure_factor_coef Fsqd
_refine_ls_weighting_details 'calc w=1/[\s^2^(Fo^2^)+(0.0348P)^2^+11.7966P] where P=(Fo^2^+2Fc^2^)/3'
_refine_ls_weighting_scheme calc
_refine_ls_wR_factor_gt 0.0545
_refine_ls_wR_factor_ref 0.0558
_reflns_number_gt 574
_reflns_number_total 603
_reflns_threshold_expression >2sigma(I)
_cod_data_source_file b917907k.txt
_cod_data_source_block 1
_cod_depositor_comments
;
The following automatic conversions were performed:

'_exptl_absorpt_correction_type' value 'Multi-scan' changed to
'multi-scan' according to
/home/saulius/struct/CIF-dictionaries/cif_core.dic dictionary named
'cif_core.dic' version 2.4.2 from 2011-04-26.

Automatic conversion script
Id: cif_fix_values 1891 2012-01-12 08:04:46Z andrius 
;
_cod_original_sg_symbol_H-M 'R -3'
_cod_original_formula_sum 'Ag2 I6 O18 Ti '
_cod_database_code 7024503

loop_
_symmetry_equiv_pos_as_xyz
'x, y, z'
'-y, x-y, z'
'-x+y, -x, z'
'x+2/3, y+1/3, z+1/3'
'-y+2/3, x-y+1/3, z+1/3'
'-x+y+2/3, -x+1/3, z+1/3'
'x+1/3, y+2/3, z+2/3'
'-y+1/3, x-y+2/3, z+2/3'
'-x+y+1/3, -x+2/3, z+2/3'
'-x, -y, -z'
'y, -x+y, -z'
'x-y, x, -z'
'-x+2/3, -y+1/3, -z+1/3'
'y+2/3, -x+y+1/3, -z+1/3'
'x-y+2/3, x+1/3, -z+1/3'
'-x+1/3, -y+2/3, -z+2/3'
'y+1/3, -x+y+2/3, -z+2/3'
'x-y+1/3, x+2/3, -z+2/3'

loop_
_atom_site_label
_atom_site_type_symbol
_atom_site_fract_x
_atom_site_fract_y
_atom_site_fract_z
_atom_site_U_iso_or_equiv
_atom_site_adp_type
_atom_site_occupancy
_atom_site_symmetry_multiplicity
_atom_site_calc_flag
_atom_site_refinement_flags
Ag1 Ag 0.6667 0.3333 0.01150(8) 0.0334(2) Uani 1 3 d S
Ti1 Ti 0.0000 0.0000 0.0000 0.0132(4) Uani 1 6 d S
I1 I 0.32605(3) 0.05749(3) -0.10719(2) 0.01158(15) Uani 1 1 d .
O1 O 0.1655(4) 0.0791(4) -0.1022(3) 0.0191(7) Uani 1 1 d .
O2 O 0.4007(3) 0.1595(4) 0.0269(3) 0.0177(7) Uani 1 1 d .
O3 O 0.4093(3) 0.1902(3) -0.2215(3) 0.0163(6) Uani 1 1 d .

loop_
_atom_site_aniso_label
_atom_site_aniso_U_11
_atom_site_aniso_U_22
_atom_site_aniso_U_33
_atom_site_aniso_U_23
_atom_site_aniso_U_13
_atom_site_aniso_U_12
Ag1 0.0271(3) 0.0271(3) 0.0461(5) 0.000 0.000 0.01357(14)
Ti1 0.0135(6) 0.0135(6) 0.0128(9) 0.000 0.000 0.0067(3)
I1 0.01330(19) 0.01060(19) 0.0107(2) 0.00099(8) 0.00158(9) 0.00586(12)
O1 0.0188(16) 0.0243(17) 0.0187(16) 0.0046(13) 0.0031(13) 0.0142(14)
O2 0.0222(17) 0.0195(16) 0.0128(15) -0.0034(12) -0.0011(12) 0.0114(14)
O3 0.0184(16) 0.0133(15) 0.0166(15) 0.0061(12) 0.0051(12) 0.0074(13)

loop_
_atom_type_symbol
_atom_type_description
_atom_type_scat_dispersion_real
_atom_type_scat_dispersion_imag
_atom_type_scat_source
Ag Ag -0.8971 1.1015 'International Tables Vol C Tables 4.2.6.8 and 6.1.1.4'
I I -0.4742 1.8119 'International Tables Vol C Tables 4.2.6.8 and 6.1.1.4'
O O 0.0106 0.0060 'International Tables Vol C Tables 4.2.6.8 and 6.1.1.4'
Ti Ti 0.2776 0.4457 'International Tables Vol C Tables 4.2.6.8 and 6.1.1.4'

loop_
_geom_angle_atom_site_label_1
_geom_angle_atom_site_label_2
_geom_angle_atom_site_label_3
_geom_angle
_geom_angle_site_symmetry_1
_geom_angle_site_symmetry_3
O2 Ag1 O2 119.545(17) 2_655 .
O2 Ag1 O2 119.545(17) 2_655 3_665
O2 Ag1 O2 119.545(17) . 3_665
O1 Ti1 O1 180.0(2) 12 3
O1 Ti1 O1 88.49(14) 12 10
O1 Ti1 O1 91.51(14) 3 10
O1 Ti1 O1 88.49(14) 12 11
O1 Ti1 O1 91.51(14) 3 11
O1 Ti1 O1 88.49(14) 10 11
O1 Ti1 O1 91.51(14) 12 2
O1 Ti1 O1 88.49(14) 3 2
O1 Ti1 O1 91.51(14) 10 2
O1 Ti1 O1 180.00(15) 11 2
O1 Ti1 O1 91.51(14) 12 .
O1 Ti1 O1 88.49(14) 3 .
O1 Ti1 O1 180.0(4) 10 .
O1 Ti1 O1 91.51(14) 11 .
O1 Ti1 O1 88.49(14) 2 .
O3 I1 O2 102.13(15) . .
O3 I1 O1 92.72(14) . .
O2 I1 O1 93.39(15) . .
O3 I1 O3 80.30(16) . 18_544
O2 I1 O3 80.60(13) . 18_544
O1 I1 O3 169.53(13) . 18_544
I1 O1 Ti1 132.77(18) . .
I1 O2 Ag1 113.24(14) . .
I1 O3 I1 122.15(16) . 17_554

loop_
_geom_bond_atom_site_label_1
_geom_bond_atom_site_label_2
_geom_bond_distance
_geom_bond_site_symmetry_2
Ag1 O2 2.563(3) 2_655
Ag1 O2 2.563(3) .
Ag1 O2 2.563(3) 3_665
Ti1 O1 1.946(3) 12
Ti1 O1 1.946(3) 3
Ti1 O1 1.946(3) 10
Ti1 O1 1.946(3) 11
Ti1 O1 1.946(3) 2
Ti1 O1 1.946(3) .
I1 O3 1.810(3) .
I1 O2 1.813(3) .
I1 O1 1.886(3) .
I1 O3 2.381(3) 18_544
O3 I1 2.381(3) 17_554
